data_1516103
loop_
_publ_author_name
'Zhao, Shu-Bin'
'Bilodeau, Eric'
'Lemieux, Val\'erie'
'Beauchemin, Andr\'e M'

_publ_section_title
;
 Hydrogen bonding directed intermolecular Cope-type hydroamination of
 alkenes.
;
_journal_issue 19
_journal_name_full 'Organic letters'
_journal_page_first 5082
_journal_page_last 5085
_journal_paper_doi 10.1021/ol3023177
_journal_volume 14
_journal_year 2012
_chemical_formula_sum 'C18 H24 N2 O'
_chemical_formula_weight 284.39
_chemical_name_systematic
; 
 ? 
;
_space_group_IT_number 60
_symmetry_cell_setting orthorhombic
_symmetry_space_group_name_Hall '-P 2n 2ab'
_symmetry_space_group_name_H-M 'P b c n'
_atom_sites_solution_hydrogens geom
_atom_sites_solution_primary direct
_atom_sites_solution_secondary difmap
_audit_creation_method SHELXL-97
_cell_angle_alpha 90.00
_cell_angle_beta 90.00
_cell_angle_gamma 90.00
_cell_formula_units_Z 8
_cell_length_a 18.9450(7)
_cell_length_b 8.6958(4)
_cell_length_c 20.3655(8)
_cell_measurement_reflns_used 9084
_cell_measurement_temperature 200(2)
_cell_measurement_theta_max 23.60
_cell_measurement_theta_min 2.58
_cell_volume 3355.1(2)
_computing_cell_refinement 'APEX II, Bruker (2009)'
_computing_data_collection 'APEX II, Bruker (2009)'
_computing_data_reduction 'XPREP, Bruker (2009)'
_computing_molecular_graphics 'SHELXTL, Bruker (2004)'
_computing_publication_material 'SHELXTL, Bruker (2004)'
_computing_structure_refinement 'SHELXL-97 (Sheldrick, 2008)'
_computing_structure_solution 'SHELXS-97 (Sheldrick, 2008)'
_diffrn_ambient_temperature 200(2)
_diffrn_measured_fraction_theta_full 0.980
_diffrn_measured_fraction_theta_max 0.980
_diffrn_measurement_device_type 'Bruker APEX-II CCD'
_diffrn_measurement_method '\f and \w scans'
_diffrn_radiation_monochromator graphite
_diffrn_radiation_source 'fine-focus sealed tube'
_diffrn_radiation_type MoK\a
_diffrn_radiation_wavelength 0.71073
_diffrn_reflns_av_R_equivalents 0.0374
_diffrn_reflns_av_sigmaI/netI 0.0204
_diffrn_reflns_limit_h_max 22
_diffrn_reflns_limit_h_min -22
_diffrn_reflns_limit_k_max 10
_diffrn_reflns_limit_k_min -10
_diffrn_reflns_limit_l_max 24
_diffrn_reflns_limit_l_min -23
_diffrn_reflns_number 31707
_diffrn_reflns_theta_full 24.76
_diffrn_reflns_theta_max 24.76
_diffrn_reflns_theta_min 2.00
_exptl_absorpt_coefficient_mu 0.070
_exptl_absorpt_correction_T_max 0.9827
_exptl_absorpt_correction_T_min 0.9719
_exptl_absorpt_correction_type multi-scan
_exptl_absorpt_process_details 'SADABS, Bruker (2003)'
_exptl_crystal_colour colourless
_exptl_crystal_density_diffrn 1.126
_exptl_crystal_density_meas ?
_exptl_crystal_density_method 'not measured'
_exptl_crystal_description block
_exptl_crystal_F_000 1232
_exptl_crystal_size_max 0.41
_exptl_crystal_size_mid 0.30
_exptl_crystal_size_min 0.25
_refine_diff_density_max 0.486
_refine_diff_density_min -0.277
_refine_diff_density_rms 0.054
_refine_ls_extinction_method none
_refine_ls_goodness_of_fit_ref 1.029
_refine_ls_hydrogen_treatment constr
_refine_ls_matrix_type full
_refine_ls_number_parameters 200
_refine_ls_number_reflns 2822
_refine_ls_number_restraints 2
_refine_ls_restrained_S_all 1.030
_refine_ls_R_factor_all 0.1030
_refine_ls_R_factor_gt 0.0863
_refine_ls_shift/su_max 0.001
_refine_ls_shift/su_mean 0.000
_refine_ls_structure_factor_coef Fsqd
_refine_ls_weighting_details 'calc w=1/[\s^2^(Fo^2^)+(0.1437P)^2^+2.6538P] where P=(Fo^2^+2Fc^2^)/3'
_refine_ls_weighting_scheme calc
_refine_ls_wR_factor_gt 0.2444
_refine_ls_wR_factor_ref 0.2651
_reflns_number_gt 2167
_reflns_number_total 2822
_reflns_threshold_expression >2sigma(I)
_cod_data_source_file ol3023177_si_002.cif
_cod_data_source_block ab011a
_cod_depositor_comments
;
The following automatic conversions were performed:

'_symmetry_cell_setting' value 'Orthorhombic' changed to
'orthorhombic' according to
/usr/data/users/saulius/automatic-downloads/retrospective/ACS/lib/dictionaries/cif_core.dic
dictionary named 'cif_core.dic' version 2.4.2 from 2011-04-26.

Automatic conversion script
Id: cif_fix_values 2281 2013-09-26 08:29:07Z andrius 

The following automatic conversions were performed:

'_exptl_crystal_density_meas' value 'n/a' was changed to '?' - the
value is perceived as not measured.

Automatic conversion script
Id: cif_fix_values 3008 2015-01-20 13:52:24Z robertas 
;
_cod_original_sg_symbol_H-M Pbcn
_cod_database_code 1516103

loop_
_symmetry_equiv_pos_as_xyz
'x, y, z'
'-x+1/2, -y+1/2, z+1/2'
'-x, y, -z+1/2'
'x+1/2, -y+1/2, -z'
'-x, -y, -z'
'x-1/2, y-1/2, -z-1/2'
'x, -y, z-1/2'
'-x-1/2, y-1/2, z'

loop_
_atom_site_label
_atom_site_type_symbol
_atom_site_fract_x
_atom_site_fract_y
_atom_site_fract_z
_atom_site_U_iso_or_equiv
_atom_site_adp_type
_atom_site_occupancy
_atom_site_symmetry_multiplicity
_atom_site_calc_flag
_atom_site_refinement_flags
_atom_site_disorder_assembly
_atom_site_disorder_group
N1 N 1.04068(12) 0.0531(3) 0.16804(12) 0.0578(7) Uani 1 1 d U . .
H1D H 1.0506 0.0660 0.2099 0.069 Uiso 0.20 1 calc PR A 2
N2 N 0.89796(14) 0.0846(4) 0.18127(13) 0.0698(8) Uani 1 1 d U . .
H2B H 0.9204 0.0927 0.2189 0.084 Uiso 0.80 1 calc PR B 1
O1 O 1.10402(13) -0.0292(3) 0.19610(15) 0.0677(8) Uani 0.80 1 d PU C 1
H1B H 1.0957 -0.0543 0.2352 0.102 Uiso 0.80 1 calc PR C 1
O1' O 0.8755(5) -0.0438(12) 0.2408(6) 0.065(3) Uani 0.20 1 d PU D 2
H1C H 0.8533 -0.1174 0.2240 0.097 Uiso 0.20 1 calc PR D 2
C1 C 0.99588(17) -0.0757(4) 0.14538(16) 0.0625(8) Uani 1 1 d . C .
H1A H 0.9907 -0.1487 0.1830 0.075 Uiso 1 1 calc R . .
C2 C 0.92208(17) -0.0171(4) 0.12809(17) 0.0668(9) Uani 1 1 d . C .
H2A H 0.9244 0.0427 0.0862 0.080 Uiso 1 1 calc R . .
C3 C 1.0289(2) -0.1652(5) 0.0886(2) 0.0858(12) Uani 1 1 d . . .
H3A H 1.0758 -0.2018 0.1015 0.129 Uiso 1 1 calc R C .
H3B H 1.0331 -0.0978 0.0502 0.129 Uiso 1 1 calc R . .
H3C H 0.9989 -0.2533 0.0777 0.129 Uiso 1 1 calc R . .
C4 C 0.8715(2) -0.1515(7) 0.1196(3) 0.1141(17) Uani 1 1 d . . .
H4A H 0.8245 -0.1125 0.1082 0.171 Uiso 1 1 calc R D .
H4B H 0.8688 -0.2098 0.1607 0.171 Uiso 1 1 calc R . .
H4C H 0.8886 -0.2187 0.0844 0.171 Uiso 1 1 calc R . .
C5 C 1.06785(18) 0.1583(4) 0.11787(15) 0.0675(9) Uani 1 1 d . C .
H5A H 1.0284 0.1955 0.0902 0.081 Uiso 1 1 calc R . .
H5B H 1.1017 0.1033 0.0893 0.081 Uiso 1 1 calc R . .
C6 C 1.10415(15) 0.2934(4) 0.14996(15) 0.0583(8) Uani 1 1 d . . .
C7 C 1.17716(16) 0.2982(4) 0.15614(18) 0.0694(9) Uani 1 1 d . C .
H7A H 1.2045 0.2156 0.1392 0.083 Uiso 1 1 calc R . .
C8 C 1.21075(18) 0.4190(5) 0.1860(2) 0.0814(12) Uani 1 1 d . . .
H8A H 1.2608 0.4200 0.1887 0.098 Uiso 1 1 calc R C .
C9 C 1.17215(19) 0.5396(4) 0.21225(19) 0.0742(10) Uani 1 1 d . C .
H9A H 1.1955 0.6229 0.2332 0.089 Uiso 1 1 calc R . .
C10 C 1.09965(19) 0.5375(5) 0.20758(19) 0.0768(10) Uani 1 1 d . . .
H10A H 1.0724 0.6195 0.2251 0.092 Uiso 1 1 calc R C .
C11 C 1.06683(17) 0.4143(5) 0.17698(17) 0.0724(10) Uani 1 1 d . C .
H11A H 1.0168 0.4130 0.1745 0.087 Uiso 1 1 calc R . .
C12 C 0.8331(2) 0.1718(7) 0.16644(19) 0.0990(15) Uani 1 1 d . D .
H12A H 0.8259 0.2489 0.2015 0.119 Uiso 1 1 calc R . .
H12B H 0.7926 0.1000 0.1677 0.119 Uiso 1 1 calc R . .
C13 C 0.83280(15) 0.2521(5) 0.10230(16) 0.0706(11) Uani 1 1 d . . .
C14 C 0.8747(2) 0.3842(6) 0.0894(3) 0.0967(16) Uani 1 1 d . D .
H14A H 0.9028 0.4278 0.1233 0.116 Uiso 1 1 calc R . .
C15 C 0.8747(3) 0.4501(6) 0.0265(3) 0.1099(17) Uani 1 1 d . . .
H15A H 0.9033 0.5374 0.0176 0.132 Uiso 1 1 calc R D .
C16 C 0.8349(3) 0.3906(7) -0.0204(3) 0.1061(16) Uani 1 1 d . D .
H16A H 0.8347 0.4360 -0.0628 0.127 Uiso 1 1 calc R . .
C17 C 0.7951(3) 0.2675(8) -0.0085(2) 0.1103(17) Uani 1 1 d . . .
H17A H 0.7669 0.2271 -0.0430 0.132 Uiso 1 1 calc R D .
C18 C 0.7933(2) 0.1986(6) 0.05023(19) 0.0905(13) Uani 1 1 d . D .
H18A H 0.7642 0.1108 0.0562 0.109 Uiso 1 1 calc R . .

loop_
_atom_site_aniso_label
_atom_site_aniso_U_11
_atom_site_aniso_U_22
_atom_site_aniso_U_33
_atom_site_aniso_U_23
_atom_site_aniso_U_13
_atom_site_aniso_U_12
N1 0.0463(13) 0.0672(16) 0.0598(14) -0.0102(12) 0.0029(10) -0.0040(11)
N2 0.0532(15) 0.096(2) 0.0597(15) -0.0149(14) -0.0020(11) 0.0200(14)
O1 0.0507(15) 0.0728(19) 0.0797(19) 0.0018(15) 0.0010(13) 0.0146(13)
O1' 0.034(4) 0.060(6) 0.100(8) -0.004(5) 0.010(5) -0.004(4)
C1 0.0587(17) 0.0580(17) 0.0710(19) -0.0151(15) 0.0005(14) 0.0041(15)
C2 0.0574(17) 0.073(2) 0.0696(19) -0.0194(17) -0.0047(15) -0.0001(16)
C3 0.085(2) 0.084(3) 0.089(3) -0.033(2) 0.005(2) 0.019(2)
C4 0.077(3) 0.121(4) 0.144(4) -0.026(3) -0.025(3) -0.028(3)
C5 0.0605(18) 0.088(2) 0.0542(16) -0.0009(16) 0.0034(14) -0.0053(17)
C6 0.0458(15) 0.076(2) 0.0530(16) 0.0136(15) 0.0028(12) -0.0058(14)
C7 0.0493(16) 0.072(2) 0.087(2) 0.0247(18) -0.0004(15) 0.0013(15)
C8 0.0459(17) 0.082(3) 0.116(3) 0.032(2) -0.0146(18) -0.0111(18)
C9 0.064(2) 0.069(2) 0.090(2) 0.0224(19) -0.0171(17) -0.0217(17)
C10 0.064(2) 0.079(2) 0.087(2) -0.002(2) 0.0000(17) -0.0014(18)
C11 0.0412(15) 0.099(3) 0.078(2) -0.005(2) -0.0024(14) -0.0084(17)
C12 0.063(2) 0.164(4) 0.069(2) -0.005(3) 0.0070(17) 0.047(3)
C13 0.0420(15) 0.113(3) 0.0566(18) -0.0203(18) -0.0012(12) 0.0283(18)
C14 0.063(2) 0.095(3) 0.132(4) -0.052(3) -0.024(2) 0.026(2)
C15 0.115(4) 0.076(3) 0.139(5) 0.017(3) 0.019(4) 0.032(3)
C16 0.123(4) 0.111(4) 0.084(3) -0.010(3) 0.003(3) 0.050(3)
C17 0.122(4) 0.140(5) 0.069(3) -0.024(3) -0.019(3) 0.026(4)
C18 0.062(2) 0.134(4) 0.076(2) -0.019(2) -0.0164(17) 0.003(2)

loop_
_atom_type_symbol
_atom_type_description
_atom_type_scat_dispersion_real
_atom_type_scat_dispersion_imag
_atom_type_scat_source
C C 0.0033 0.0016 'International Tables Vol C Tables 4.2.6.8 and 6.1.1.4'
H H 0.0000 0.0000 'International Tables Vol C Tables 4.2.6.8 and 6.1.1.4'
N N 0.0061 0.0033 'International Tables Vol C Tables 4.2.6.8 and 6.1.1.4'
O O 0.0106 0.0060 'International Tables Vol C Tables 4.2.6.8 and 6.1.1.4'

loop_
_geom_angle_atom_site_label_1
_geom_angle_atom_site_label_2
_geom_angle_atom_site_label_3
_geom_angle
C5 N1 C1 117.2(2)
C5 N1 O1 106.3(2)
C1 N1 O1 102.4(2)
C2 N2 C12 114.6(3)
C2 N2 O1' 102.0(4)
C12 N2 O1' 106.0(4)
N1 C1 C2 110.1(2)
N1 C1 C3 112.8(3)
C2 C1 C3 111.7(3)
N2 C2 C1 108.4(2)
N2 C2 C4 110.5(3)
C1 C2 C4 110.3(3)
N1 C5 C6 110.1(2)
C11 C6 C7 116.8(3)
C11 C6 C5 122.1(3)
C7 C6 C5 121.0(3)
C8 C7 C6 121.7(4)
C7 C8 C9 120.4(3)
C10 C9 C8 119.3(3)
C9 C10 C11 119.3(4)
C6 C11 C10 122.5(3)
N2 C12 C13 115.3(3)
C18 C13 C14 115.7(4)
C18 C13 C12 121.5(4)
C14 C13 C12 122.8(4)
C15 C14 C13 119.9(4)
C16 C15 C14 119.9(5)
C17 C16 C15 120.5(5)
C16 C17 C18 122.4(5)
C17 C18 C13 121.5(5)

loop_
_geom_bond_atom_site_label_1
_geom_bond_atom_site_label_2
_geom_bond_distance
N1 C5 1.465(4)
N1 C1 1.479(4)
N1 O1 1.509(4)
N2 C2 1.471(4)
N2 C12 1.475(4)
N2 O1' 1.702(12)
C1 C2 1.529(5)
C1 C3 1.527(4)
C2 C4 1.521(6)
C5 C6 1.510(5)
C6 C11 1.381(5)
C6 C7 1.389(4)
C7 C8 1.370(5)
C8 C9 1.386(6)
C9 C10 1.377(5)
C10 C11 1.386(5)
C12 C13 1.481(6)
C13 C18 1.378(5)
C13 C14 1.421(6)
C14 C15 1.404(8)
C15 C16 1.322(8)
C16 C17 1.332(8)
C17 C18 1.338(7)

loop_
_geom_torsion_atom_site_label_1
_geom_torsion_atom_site_label_2
_geom_torsion_atom_site_label_3
_geom_torsion_atom_site_label_4
_geom_torsion
C5 N1 C1 C2 -75.8(3)
O1 N1 C1 C2 168.3(3)
C5 N1 C1 C3 49.7(4)
O1 N1 C1 C3 -66.2(3)
C12 N2 C2 C1 169.7(3)
O1' N2 C2 C1 -76.3(4)
C12 N2 C2 C4 -69.4(5)
O1' N2 C2 C4 44.6(5)
N1 C1 C2 N2 -46.4(4)
C3 C1 C2 N2 -172.5(3)
N1 C1 C2 C4 -167.4(3)
C3 C1 C2 C4 66.5(4)
C1 N1 C5 C6 172.6(2)
O1 N1 C5 C6 -73.7(3)
N1 C5 C6 C11 -78.0(4)
N1 C5 C6 C7 99.1(3)
C11 C6 C7 C8 -1.7(5)
C5 C6 C7 C8 -179.0(3)
C6 C7 C8 C9 1.2(5)
C7 C8 C9 C10 -0.5(5)
C8 C9 C10 C11 0.3(5)
C7 C6 C11 C10 1.6(5)
C5 C6 C11 C10 178.8(3)
C9 C10 C11 C6 -0.9(6)
C2 N2 C12 C13 -48.7(5)
O1' N2 C12 C13 -160.4(5)
N2 C12 C13 C18 106.0(4)
N2 C12 C13 C14 -71.3(5)
C18 C13 C14 C15 -0.8(5)
C12 C13 C14 C15 176.7(3)
C13 C14 C15 C16 1.0(6)
C14 C15 C16 C17 -0.5(7)
C15 C16 C17 C18 -0.1(8)
C16 C17 C18 C13 0.3(7)
C14 C13 C18 C17 0.2(6)
C12 C13 C18 C17 -177.4(4)
